data_7701191
loop_
_publ_author_name
'Vivancos, \'Angela'
'Poveda, Dionisio'
'Mu\~noz, Alonso'
'Moreno, Julia'
'Bautista, Delia'
'Gonz\'alez-Herrero, Pablo'

_publ_section_title
;
 Selective synthesis, reactivity and luminescence of unsymmetrical
 bis-cyclometalated Pt(iv) complexes.
;
_journal_issue 38
_journal_name_full 'Dalton transactions (Cambridge, England : 2003)'
_journal_page_first 14367
_journal_page_last 14382
_journal_paper_doi 10.1039/c9dt02431j
_journal_volume 48
_journal_year 2019
_chemical_formula_sum 'C31 H26 Cl2 N2 Pt'
_chemical_formula_weight 692.53
_space_group_crystal_system triclinic
_space_group_IT_number 2
_space_group_name_Hall '-P 1'
_space_group_name_H-M_alt 'P -1'
_symmetry_space_group_name_Hall '-P 1'
_symmetry_space_group_name_H-M 'P -1'
_atom_sites_solution_hydrogens geom
_audit_creation_method SHELXL-2016/6
_audit_update_record
;
2019-05-01 deposited with the CCDC.    2019-09-10 downloaded from the CCDC.
;
_cell_angle_alpha 107.911(2)
_cell_angle_beta 105.371(2)
_cell_angle_gamma 96.812(2)
_cell_formula_units_Z 2
_cell_length_a 9.9516(6)
_cell_length_b 11.5955(6)
_cell_length_c 14.6959(9)
_cell_measurement_reflns_used 9582
_cell_measurement_temperature 100(2)
_cell_measurement_theta_max 30.58
_cell_measurement_theta_min 2.17
_cell_volume 1518.44(16)
_computing_cell_refinement 'SAINT V8.38A (Bruker AXS Inc.)'
_computing_data_collection 'APEX3 2017.3 (Bruker AXS Inc.)'
_computing_data_reduction 'SAINT V8.38A (Bruker AXS Inc.)'
_computing_molecular_graphics 'Bruker SHELXTL'
_computing_publication_material 'Bruker SHELXTL'
_computing_structure_refinement 'SHELXL-2016/6 (Sheldrick, 2016)'
_computing_structure_solution 'SHELXT 2014/5 (Sheldrick, 2014)'
_diffrn_ambient_temperature 100(2)
_diffrn_detector_area_resol_mean 10.4167
_diffrn_measured_fraction_theta_full 0.999
_diffrn_measured_fraction_theta_max 0.999
_diffrn_measurement_device_type 'Bruker D8 QUEST'
_diffrn_measurement_method \w-scans
_diffrn_radiation_type MoK\a
_diffrn_radiation_wavelength 0.71073
_diffrn_reflns_av_R_equivalents 0.0356
_diffrn_reflns_av_unetI/netI 0.0159
_diffrn_reflns_Laue_measured_fraction_full 0.999
_diffrn_reflns_Laue_measured_fraction_max 0.999
_diffrn_reflns_limit_h_max 12
_diffrn_reflns_limit_h_min -12
_diffrn_reflns_limit_k_max 14
_diffrn_reflns_limit_k_min -14
_diffrn_reflns_limit_l_max 18
_diffrn_reflns_limit_l_min -18
_diffrn_reflns_number 65229
_diffrn_reflns_point_group_measured_fraction_full 0.999
_diffrn_reflns_point_group_measured_fraction_max 0.999
_diffrn_reflns_theta_full 25.242
_diffrn_reflns_theta_max 26.370
_diffrn_reflns_theta_min 1.891
_diffrn_source 'high brilliance microfocus sealed tube '
_exptl_absorpt_coefficient_mu 4.817
_exptl_absorpt_correction_T_max 0.7461
_exptl_absorpt_correction_T_min 0.6233
_exptl_absorpt_correction_type multi-scan
_exptl_absorpt_process_details SADABS-2016/2
_exptl_crystal_colour yellow
_exptl_crystal_density_diffrn 1.515
_exptl_crystal_description prism
_exptl_crystal_F_000 676
_exptl_crystal_size_max 0.280
_exptl_crystal_size_mid 0.240
_exptl_crystal_size_min 0.180
_refine_diff_density_max 2.554
_refine_diff_density_min -0.790
_refine_diff_density_rms 0.096
_refine_ls_extinction_method none
_refine_ls_goodness_of_fit_ref 1.070
_refine_ls_hydrogen_treatment constr
_refine_ls_matrix_type full
_refine_ls_number_parameters 328
_refine_ls_number_reflns 6211
_refine_ls_number_restraints 0
_refine_ls_restrained_S_all 1.070
_refine_ls_R_factor_all 0.0202
_refine_ls_R_factor_gt 0.0188
_refine_ls_shift/su_max 0.020
_refine_ls_shift/su_mean 0.000
_refine_ls_structure_factor_coef Fsqd
_refine_ls_weighting_details 'w=1/[\s^2^(Fo^2^)+(0.0304P)^2^+1.5312P] where P=(Fo^2^+2Fc^2^)/3'
_refine_ls_weighting_scheme calc
_refine_ls_wR_factor_gt 0.0479
_refine_ls_wR_factor_ref 0.0486
_reflns_Friedel_coverage 0.000
_reflns_number_gt 5948
_reflns_number_total 6211
_reflns_threshold_expression 'I > 2\s(I)'
_cod_data_source_file c9dt02431j2.cif
_cod_data_source_block AVU_18_0msp_sq
_cod_depositor_comments 'Adding full bibliography for 7701188--7701194.cif.'
_cod_original_cell_volume 1518.44(15)
_cod_database_code 7701191
_shelx_shelxl_version_number 2016/6
_shelx_space_group_comment
;
The symmetry employed for this shelxl refinement is uniquely defined
by the following loop, which should always be used as a source of
symmetry information in preference to the above space-group names.
They are only intended as comments.
;
_shelx_estimated_absorpt_t_min 0.346
_shelx_estimated_absorpt_t_max 0.478

loop_
_space_group_symop_operation_xyz
'x, y, z'
'-x, -y, -z'

loop_
_atom_site_label
_atom_site_type_symbol
_atom_site_fract_x
_atom_site_fract_y
_atom_site_fract_z
_atom_site_U_iso_or_equiv
_atom_site_adp_type
_atom_site_occupancy
_atom_site_site_symmetry_order
_atom_site_calc_flag
_atom_site_refinement_flags_posn
_atom_site_refinement_flags_adp
Pt1 Pt 0.54213(2) 0.81110(2) 0.74084(2) 0.01080(4) Uani 1 1 d . .
Cl1 Cl 0.63001(7) 1.03155(6) 0.77929(5) 0.01578(12) Uani 1 1 d . .
Cl2 Cl 0.74287(6) 0.76373(6) 0.69928(5) 0.01612(12) Uani 1 1 d . .
N1 N 0.3691(2) 0.84350(19) 0.79141(16) 0.0121(4) Uani 1 1 d . .
N2 N 0.4532(2) 0.7647(2) 0.57979(16) 0.0139(4) Uani 1 1 d . .
C1 C 0.6318(3) 0.8339(2) 0.88682(19) 0.0153(5) Uani 1 1 d . .
C2 C 0.7737(3) 0.8387(3) 0.9344(2) 0.0202(6) Uani 1 1 d . .
H2 H 0.839587 0.835103 0.897658 0.024 Uiso 1 1 calc R U
C3 C 0.8217(3) 0.8487(3) 1.0357(2) 0.0232(6) Uani 1 1 d . .
C4 C 0.7229(3) 0.8524(3) 1.0879(2) 0.0203(6) Uani 1 1 d . .
H4 H 0.753270 0.855793 1.155836 0.024 Uiso 1 1 calc R U
C5 C 0.5818(3) 0.8511(2) 1.0428(2) 0.0174(5) Uani 1 1 d . .
H5 H 0.516395 0.855788 1.079899 0.021 Uiso 1 1 calc R U
C6 C 0.5357(3) 0.8430(2) 0.94172(19) 0.0144(5) Uani 1 1 d . .
C7 C 0.3907(3) 0.8438(2) 0.88776(19) 0.0149(5) Uani 1 1 d . .
C8 C 0.2798(3) 0.8458(3) 0.9285(2) 0.0215(6) Uani 1 1 d . .
H8 H 0.296372 0.849048 0.996055 0.026 Uiso 1 1 calc R U
C9 C 0.1449(3) 0.8429(3) 0.8696(2) 0.0294(7) Uani 1 1 d . .
H9 H 0.066719 0.840180 0.895051 0.035 Uiso 1 1 calc R U
C10 C 0.1250(3) 0.8440(3) 0.7735(2) 0.0250(6) Uani 1 1 d . .
H10 H 0.032434 0.841777 0.732510 0.030 Uiso 1 1 calc R U
C11 C 0.2386(3) 0.8482(2) 0.7363(2) 0.0166(5) Uani 1 1 d . .
C12 C 0.2133(3) 0.8695(2) 0.63910(19) 0.0152(5) Uani 1 1 d . .
C13 C 0.2734(3) 0.9833(2) 0.6381(2) 0.0174(5) Uani 1 1 d . .
H13 H 0.341496 1.042756 0.697506 0.021 Uiso 1 1 calc R U
C14 C 0.2338(3) 1.0104(3) 0.5501(2) 0.0212(6) Uani 1 1 d . .
H14 H 0.274501 1.089005 0.550561 0.025 Uiso 1 1 calc R U
C15 C 0.1364(3) 0.9250(3) 0.4619(2) 0.0256(6) Uani 1 1 d . .
C16 C 0.0777(3) 0.8113(3) 0.4638(2) 0.0261(6) Uani 1 1 d . .
H16 H 0.011603 0.751120 0.403839 0.031 Uiso 1 1 calc R U
C17 C 0.1134(3) 0.7836(3) 0.5512(2) 0.0213(6) Uani 1 1 d . .
H17 H 0.069899 0.706086 0.551179 0.026 Uiso 1 1 calc R U
C18 C 0.9767(3) 0.8571(4) 1.0881(2) 0.0362(8) Uani 1 1 d . .
H18A H 1.029343 0.848191 1.039480 0.054 Uiso 1 1 calc R U
H18B H 0.984847 0.790669 1.116006 0.054 Uiso 1 1 calc R U
H18C H 1.016722 0.937860 1.142736 0.054 Uiso 1 1 calc R U
C19 C 0.0967(4) 0.9531(4) 0.3661(3) 0.0392(9) Uani 1 1 d . .
H19A H 0.122324 1.042926 0.382169 0.059 Uiso 1 1 calc R U
H19B H -0.006373 0.923113 0.331710 0.059 Uiso 1 1 calc R U
H19C H 0.148200 0.911376 0.321874 0.059 Uiso 1 1 calc R U
C21 C 0.4535(3) 0.6287(2) 0.6988(2) 0.0158(5) Uani 1 1 d . .
C22 C 0.4495(3) 0.5624(3) 0.7620(2) 0.0211(6) Uani 1 1 d . .
H22 H 0.500462 0.600653 0.832008 0.025 Uiso 1 1 calc R U
C23 C 0.3714(3) 0.4396(3) 0.7243(2) 0.0255(6) Uani 1 1 d . .
C24 C 0.2996(3) 0.3849(3) 0.6218(2) 0.0266(6) Uani 1 1 d . .
H24 H 0.246219 0.301742 0.595534 0.032 Uiso 1 1 calc R U
C25 C 0.3039(3) 0.4483(3) 0.5574(2) 0.0227(6) Uani 1 1 d . .
H25 H 0.254355 0.408826 0.487222 0.027 Uiso 1 1 calc R U
C26 C 0.3815(3) 0.5714(2) 0.5950(2) 0.0171(5) Uani 1 1 d . .
C27 C 0.3910(3) 0.6435(2) 0.5296(2) 0.0158(5) Uani 1 1 d . .
C28 C 0.3441(3) 0.5954(3) 0.4242(2) 0.0203(6) Uani 1 1 d . .
H28 H 0.300691 0.509843 0.389010 0.024 Uiso 1 1 calc R U
C29 C 0.3613(3) 0.6733(3) 0.3720(2) 0.0214(6) Uani 1 1 d . .
H29 H 0.327921 0.642165 0.300319 0.026 Uiso 1 1 calc R U
C30 C 0.4276(3) 0.7971(3) 0.4244(2) 0.0201(6) Uani 1 1 d . .
H30 H 0.441193 0.851956 0.389478 0.024 Uiso 1 1 calc R U
C31 C 0.4736(3) 0.8392(2) 0.52854(19) 0.0161(5) Uani 1 1 d . .
H31 H 0.521276 0.923620 0.564998 0.019 Uiso 1 1 calc R U
C32 C 0.3674(4) 0.3676(3) 0.7937(3) 0.0398(8) Uani 1 1 d . .
H32A H 0.269345 0.322382 0.777168 0.060 Uiso 1 1 calc R U
H32B H 0.400362 0.425276 0.863803 0.060 Uiso 1 1 calc R U
H32C H 0.429804 0.308557 0.785315 0.060 Uiso 1 1 calc R U

loop_
_atom_site_aniso_label
_atom_site_aniso_U_11
_atom_site_aniso_U_22
_atom_site_aniso_U_33
_atom_site_aniso_U_23
_atom_site_aniso_U_13
_atom_site_aniso_U_12
Pt1 0.01032(6) 0.01361(6) 0.00828(6) 0.00276(4) 0.00357(4) 0.00355(4)
Cl1 0.0169(3) 0.0159(3) 0.0129(3) 0.0030(2) 0.0055(2) 0.0015(2)
Cl2 0.0135(3) 0.0220(3) 0.0133(3) 0.0039(2) 0.0066(2) 0.0063(2)
N1 0.0113(10) 0.0123(10) 0.0127(10) 0.0041(8) 0.0045(8) 0.0021(8)
N2 0.0114(10) 0.0178(11) 0.0112(10) 0.0024(8) 0.0035(8) 0.0058(8)
C1 0.0171(13) 0.0192(13) 0.0107(12) 0.0053(10) 0.0057(10) 0.0058(10)
C2 0.0156(13) 0.0334(15) 0.0140(13) 0.0078(11) 0.0080(11) 0.0087(11)
C3 0.0189(14) 0.0358(16) 0.0158(13) 0.0092(12) 0.0052(11) 0.0100(12)
C4 0.0234(14) 0.0275(14) 0.0117(12) 0.0084(11) 0.0058(11) 0.0071(11)
C5 0.0201(13) 0.0207(13) 0.0157(13) 0.0080(10) 0.0101(11) 0.0064(10)
C6 0.0142(12) 0.0158(12) 0.0155(12) 0.0062(10) 0.0069(10) 0.0044(10)
C7 0.0162(12) 0.0151(12) 0.0141(12) 0.0055(10) 0.0056(10) 0.0032(10)
C8 0.0203(14) 0.0312(15) 0.0212(14) 0.0160(12) 0.0113(12) 0.0071(12)
C9 0.0175(14) 0.051(2) 0.0317(17) 0.0244(15) 0.0152(13) 0.0100(13)
C10 0.0129(13) 0.0389(17) 0.0279(16) 0.0175(14) 0.0071(12) 0.0064(12)
C11 0.0153(13) 0.0169(12) 0.0166(13) 0.0059(10) 0.0035(10) 0.0029(10)
C12 0.0107(12) 0.0211(13) 0.0147(12) 0.0055(10) 0.0046(10) 0.0076(10)
C13 0.0160(13) 0.0191(13) 0.0181(13) 0.0050(10) 0.0076(10) 0.0072(10)
C14 0.0219(14) 0.0271(14) 0.0253(15) 0.0143(12) 0.0152(12) 0.0137(12)
C15 0.0202(14) 0.0457(18) 0.0205(14) 0.0166(13) 0.0115(12) 0.0183(13)
C16 0.0162(14) 0.0399(17) 0.0152(13) 0.0031(12) 0.0014(11) 0.0069(12)
C17 0.0154(13) 0.0246(14) 0.0220(14) 0.0062(11) 0.0047(11) 0.0055(11)
C18 0.0231(16) 0.072(3) 0.0168(14) 0.0174(16) 0.0066(12) 0.0192(16)
C19 0.0337(18) 0.076(3) 0.0264(17) 0.0313(18) 0.0161(15) 0.0280(18)
C21 0.0139(12) 0.0131(12) 0.0217(13) 0.0046(10) 0.0098(10) 0.0027(10)
C22 0.0242(14) 0.0202(13) 0.0214(14) 0.0065(11) 0.0110(12) 0.0083(11)
C23 0.0310(16) 0.0197(14) 0.0348(17) 0.0134(13) 0.0199(14) 0.0078(12)
C24 0.0254(15) 0.0158(13) 0.0377(17) 0.0039(12) 0.0162(13) 0.0024(11)
C25 0.0195(14) 0.0190(14) 0.0254(15) 0.0009(11) 0.0092(12) 0.0024(11)
C26 0.0136(12) 0.0163(12) 0.0215(13) 0.0029(11) 0.0087(11) 0.0062(10)
C27 0.0116(12) 0.0182(13) 0.0163(13) 0.0027(10) 0.0055(10) 0.0060(10)
C28 0.0181(13) 0.0196(13) 0.0170(13) -0.0013(11) 0.0044(11) 0.0049(11)
C29 0.0207(14) 0.0282(15) 0.0098(12) 0.0000(11) 0.0028(11) 0.0075(11)
C30 0.0215(14) 0.0258(14) 0.0158(13) 0.0081(11) 0.0076(11) 0.0094(11)
C31 0.0169(13) 0.0187(13) 0.0135(12) 0.0045(10) 0.0061(10) 0.0066(10)
C32 0.052(2) 0.0278(17) 0.049(2) 0.0222(16) 0.0226(18) 0.0069(15)

loop_
_atom_type_symbol
_atom_type_description
_atom_type_scat_dispersion_real
_atom_type_scat_dispersion_imag
_atom_type_scat_source
C C 0.0033 0.0016 'International Tables Vol C Tables 4.2.6.8 and 6.1.1.4'
H H 0.0000 0.0000 'International Tables Vol C Tables 4.2.6.8 and 6.1.1.4'
Cl Cl 0.1484 0.1585 'International Tables Vol C Tables 4.2.6.8 and 6.1.1.4'
N N 0.0061 0.0033 'International Tables Vol C Tables 4.2.6.8 and 6.1.1.4'
Pt Pt -1.7033 8.3905 'International Tables Vol C Tables 4.2.6.8 and 6.1.1.4'

loop_
_geom_angle_atom_site_label_1
_geom_angle_atom_site_label_2
_geom_angle_atom_site_label_3
_geom_angle
C1 Pt1 C21 94.58(11)
C1 Pt1 N1 80.85(9)
C21 Pt1 N1 85.66(9)
C1 Pt1 N2 172.91(9)
C21 Pt1 N2 79.97(10)
N1 Pt1 N2 103.09(8)
C1 Pt1 Cl2 93.15(8)
C21 Pt1 Cl2 91.17(7)
N1 Pt1 Cl2 172.94(6)
N2 Pt1 Cl2 82.51(6)
C1 Pt1 Cl1 89.93(8)
C21 Pt1 Cl1 174.71(8)
N1 Pt1 Cl1 92.34(6)
N2 Pt1 Cl1 95.75(6)
Cl2 Pt1 Cl1 91.35(2)
C11 N1 C7 119.6(2)
C11 N1 Pt1 126.92(17)
C7 N1 Pt1 112.96(16)
C31 N2 C27 120.0(2)
C31 N2 Pt1 125.88(17)
C27 N2 Pt1 113.37(17)
C2 C1 C6 119.5(2)
C2 C1 Pt1 126.61(19)
C6 C1 Pt1 113.90(19)
C1 C2 C3 121.1(2)
C1 C2 H2 119.5
C3 C2 H2 119.5
C4 C3 C2 118.5(3)
C4 C3 C18 120.4(3)
C2 C3 C18 121.1(3)
C5 C4 C3 121.3(2)
C5 C4 H4 119.4
C3 C4 H4 119.4
C4 C5 C6 119.5(2)
C4 C5 H5 120.2
C6 C5 H5 120.2
C1 C6 C5 120.0(2)
C1 C6 C7 116.0(2)
C5 C6 C7 124.0(2)
N1 C7 C8 120.9(2)
N1 C7 C6 115.2(2)
C8 C7 C6 123.9(2)
C9 C8 C7 119.1(3)
C9 C8 H8 120.4
C7 C8 H8 120.4
C10 C9 C8 119.3(3)
C10 C9 H9 120.3
C8 C9 H9 120.3
C9 C10 C11 120.5(3)
C9 C10 H10 119.7
C11 C10 H10 119.7
N1 C11 C10 120.3(2)
N1 C11 C12 122.4(2)
C10 C11 C12 117.0(2)
C13 C12 C17 119.2(2)
C13 C12 C11 119.8(2)
C17 C12 C11 120.4(2)
C12 C13 C14 120.1(3)
C12 C13 H13 120.0
C14 C13 H13 120.0
C15 C14 C13 121.3(3)
C15 C14 H14 119.3
C13 C14 H14 119.3
C14 C15 C16 118.0(3)
C14 C15 C19 121.3(3)
C16 C15 C19 120.7(3)
C17 C16 C15 121.5(3)
C17 C16 H16 119.2
C15 C16 H16 119.2
C16 C17 C12 119.9(3)
C16 C17 H17 120.1
C12 C17 H17 120.1
C3 C18 H18A 109.5
C3 C18 H18B 109.5
H18A C18 H18B 109.5
C3 C18 H18C 109.5
H18A C18 H18C 109.5
H18B C18 H18C 109.5
C15 C19 H19A 109.5
C15 C19 H19B 109.5
H19A C19 H19B 109.5
C15 C19 H19C 109.5
H19A C19 H19C 109.5
H19B C19 H19C 109.5
C22 C21 C26 119.6(2)
C22 C21 Pt1 126.6(2)
C26 C21 Pt1 113.63(19)
C21 C22 C23 121.0(3)
C21 C22 H22 119.5
C23 C22 H22 119.5
C24 C23 C22 118.7(3)
C24 C23 C32 120.6(3)
C22 C23 C32 120.7(3)
C25 C24 C23 121.4(3)
C25 C24 H24 119.3
C23 C24 H24 119.3
C24 C25 C26 120.0(3)
C24 C25 H25 120.0
C26 C25 H25 120.0
C25 C26 C21 119.4(3)
C25 C26 C27 122.4(3)
C21 C26 C27 118.2(2)
N2 C27 C28 120.5(2)
N2 C27 C26 114.3(2)
C28 C27 C26 125.3(2)
C29 C28 C27 119.3(3)
C29 C28 H28 120.3
C27 C28 H28 120.4
C28 C29 C30 119.7(2)
C28 C29 H29 120.2
C30 C29 H29 120.2
C31 C30 C29 118.5(3)
C31 C30 H30 120.7
C29 C30 H30 120.7
N2 C31 C30 122.0(3)
N2 C31 H31 119.0
C30 C31 H31 119.0
C23 C32 H32A 109.5
C23 C32 H32B 109.5
H32A C32 H32B 109.5
C23 C32 H32C 109.5
H32A C32 H32C 109.5
H32B C32 H32C 109.5

loop_
_geom_bond_atom_site_label_1
_geom_bond_atom_site_label_2
_geom_bond_distance
Pt1 C1 2.012(3)
Pt1 C21 2.024(3)
Pt1 N1 2.079(2)
Pt1 N2 2.160(2)
Pt1 Cl2 2.3166(6)
Pt1 Cl1 2.4368(6)
N1 C11 1.353(3)
N1 C7 1.374(3)
N2 C31 1.340(3)
N2 C27 1.348(3)
C1 C2 1.386(4)
C1 C6 1.400(4)
C2 C3 1.400(4)
C2 H2 0.9500
C3 C4 1.396(4)
C3 C18 1.507(4)
C4 C5 1.381(4)
C4 H4 0.9500
C5 C6 1.402(4)
C5 H5 0.9500
C6 C7 1.453(4)
C7 C8 1.387(4)
C8 C9 1.381(4)
C8 H8 0.9500
C9 C10 1.377(4)
C9 H9 0.9500
C10 C11 1.383(4)
C10 H10 0.9500
C11 C12 1.485(4)
C12 C13 1.389(4)
C12 C17 1.394(4)
C13 C14 1.390(4)
C13 H13 0.9500
C14 C15 1.385(4)
C14 H14 0.9500
C15 C16 1.390(5)
C15 C19 1.504(4)
C16 C17 1.384(4)
C16 H16 0.9500
C17 H17 0.9500
C18 H18A 0.9800
C18 H18B 0.9800
C18 H18C 0.9800
C19 H19A 0.9800
C19 H19B 0.9800
C19 H19C 0.9800
C21 C22 1.380(4)
C21 C26 1.402(4)
C22 C23 1.402(4)
C22 H22 0.9500
C23 C24 1.383(5)
C23 C32 1.509(4)
C24 C25 1.371(4)
C24 H24 0.9500
C25 C26 1.402(4)
C25 H25 0.9500
C26 C27 1.468(4)
C27 C28 1.397(4)
C28 C29 1.376(4)
C28 H28 0.9500
C29 C30 1.385(4)
C29 H29 0.9500
C30 C31 1.381(4)
C30 H30 0.9500
C31 H31 0.9500
C32 H32A 0.9800
C32 H32B 0.9800
C32 H32C 0.9800
